data_4348698
loop_
_publ_author_name
'Pelties, Stefan'
'Carter, Emma'
'Folli, Andrea'
'Mahon, Mary F.'
'Murphy, Damien M.'
'Whittlesey, Michael K.'
'Wolf, Robert'

_publ_section_title
;
 Influence of Ring-Expanded N-Heterocyclic Carbenes on the Structures of
 Half-Sandwich Ni(I) Complexes: An X-ray, Electron Paramagnetic Resonance
 (EPR), and Electron Nuclear Double Resonance (ENDOR) Study.
;
_journal_issue 21
_journal_name_full 'Inorganic chemistry'
_journal_page_first 11006
_journal_page_last 11017
_journal_paper_doi 10.1021/acs.inorgchem.6b01540
_journal_volume 55
_journal_year 2016
_chemical_formula_moiety 'C27 H33 N2 Ni'
_chemical_formula_sum 'C27 H33 N2 Ni'
_chemical_formula_weight 444.26
_space_group_crystal_system monoclinic
_space_group_IT_number 14
_space_group_name_Hall '-P 2yn'
_space_group_name_H-M_alt 'P 1 21/n 1'
_atom_sites_solution_hydrogens geom
_atom_sites_solution_primary iterative
_audit_creation_date 2015-07-02
_audit_creation_method
;
Olex2 1.2
(compiled 2015.01.26 svn.r3150 for OlexSys, GUI svn.r4998)
;
_cell_angle_alpha 90
_cell_angle_beta 117.041(3)
_cell_angle_gamma 90
_cell_formula_units_Z 4
_cell_length_a 9.0299(2)
_cell_length_b 30.5459(7)
_cell_length_c 9.5199(2)
_cell_measurement_reflns_used 8027
_cell_measurement_temperature 150(2)
_cell_measurement_theta_max 71.7410
_cell_measurement_theta_min 5.4090
_cell_volume 2338.79(11)
_computing_cell_refinement
;
CrysAlisPro, Agilent Technologies,
Version 1.171.37.35 (release 13-08-2014 CrysAlis171 .NET)
(compiled Aug 13 2014,18:06:01)
;
_computing_data_collection
;
CrysAlisPro, Agilent Technologies,
Version 1.171.37.35 (release 13-08-2014 CrysAlis171 .NET)
(compiled Aug 13 2014,18:06:01)
;
_computing_data_reduction
;
CrysAlisPro, Agilent Technologies,
Version 1.171.37.35 (release 13-08-2014 CrysAlis171 .NET)
(compiled Aug 13 2014,18:06:01)
;
_computing_molecular_graphics 'Olex2 (Dolomanov et al., 2009)'
_computing_publication_material 'Olex2 (Dolomanov et al., 2009)'
_computing_structure_refinement 'ShelXL (Sheldrick, 2014)'
_computing_structure_solution
;
Superflip (Palatinus & Chapuis, 2007;Palatinus & van der Lee, 2008;
Palatinus et al., 2012)
;
_diffrn_ambient_environment N~2~
_diffrn_ambient_temperature 150.00(10)
_diffrn_detector 'CCD plate'
_diffrn_detector_area_resol_mean 8.1150
_diffrn_detector_type EosS2
_diffrn_measured_fraction_theta_full 1.000
_diffrn_measured_fraction_theta_max 0.996
_diffrn_measurement_device 'four-circle diffractometer'
_diffrn_measurement_device_type 'SuperNova, Dual, Cu at zero, EosS2'
_diffrn_measurement_method '\w scans'
_diffrn_radiation_monochromator mirror
_diffrn_radiation_probe x-ray
_diffrn_radiation_type CuK\a
_diffrn_radiation_wavelength 1.54184
_diffrn_reflns_av_R_equivalents 0.0345
_diffrn_reflns_av_unetI/netI 0.0364
_diffrn_reflns_Laue_measured_fraction_full 1.000
_diffrn_reflns_Laue_measured_fraction_max 0.996
_diffrn_reflns_limit_h_max 11
_diffrn_reflns_limit_h_min -10
_diffrn_reflns_limit_k_max 37
_diffrn_reflns_limit_k_min -35
_diffrn_reflns_limit_l_max 10
_diffrn_reflns_limit_l_min -11
_diffrn_reflns_number 14915
_diffrn_reflns_point_group_measured_fraction_full 1.000
_diffrn_reflns_point_group_measured_fraction_max 0.996
_diffrn_reflns_theta_full 67.684
_diffrn_reflns_theta_max 71.949
_diffrn_reflns_theta_min 5.414
_diffrn_source 'sealed X-ray tube'
_diffrn_source_type 'SuperNova (Cu) X-ray Source'
_exptl_absorpt_coefficient_mu 1.292
_exptl_absorpt_correction_T_max 1.00000
_exptl_absorpt_correction_T_min 0.77512
_exptl_absorpt_correction_type multi-scan
_exptl_absorpt_process_details
;
CrysAlisPro, Agilent Technologies,
Version 1.171.37.35 (release 13-08-2014 CrysAlis171 .NET)
(compiled Aug 13 2014,18:06:01)

Empirical absorption correction using spherical harmonics,
 implemented in SCALE3 ABSPACK scaling algorithm.
;
_exptl_crystal_colour yellow
_exptl_crystal_density_diffrn 1.262
_exptl_crystal_description
;
;
_exptl_crystal_F_000 948
_exptl_crystal_size_max 0.2044
_exptl_crystal_size_mid 0.1321
_exptl_crystal_size_min 0.0817
_refine_diff_density_max 0.581
_refine_diff_density_min -0.284
_refine_diff_density_rms 0.056
_refine_ls_extinction_method none
_refine_ls_goodness_of_fit_ref 1.036
_refine_ls_hydrogen_treatment constr
_refine_ls_matrix_type full
_refine_ls_number_parameters 277
_refine_ls_number_reflns 4567
_refine_ls_number_restraints 0
_refine_ls_restrained_S_all 1.036
_refine_ls_R_factor_all 0.0409
_refine_ls_R_factor_gt 0.0365
_refine_ls_shift/su_max 0.001
_refine_ls_shift/su_mean 0.000
_refine_ls_structure_factor_coef Fsqd
_refine_ls_weighting_details 'w=1/[\s^2^(Fo^2^)+(0.0520P)^2^+0.8219P] where P=(Fo^2^+2Fc^2^)/3'
_refine_ls_weighting_scheme calc
_refine_ls_wR_factor_gt 0.0939
_refine_ls_wR_factor_ref 0.0979
_reflns_Friedel_coverage 0.000
_reflns_number_gt 4111
_reflns_number_total 4567
_reflns_threshold_expression 'I > 2\s(I)'
_cod_data_source_file ic6b01540_si_001.cif
_cod_data_source_block s15mkw23
_cod_original_cell_volume 2338.79(12)
_cod_database_code 4348698
_shelxl_version_number 2014-3
_shelx_space_group_comment
;
The symmetry employed for this shelxl refinement is uniquely defined
by the following loop, which should always be used as a source of
symmetry information in preference to the above space-group names.
They are only intended as comments.
;

loop_
_space_group_symop_operation_xyz
'x, y, z'
'-x+1/2, y+1/2, -z+1/2'
'-x, -y, -z'
'x-1/2, -y-1/2, z-1/2'

loop_
_atom_site_label
_atom_site_type_symbol
_atom_site_fract_x
_atom_site_fract_y
_atom_site_fract_z
_atom_site_U_iso_or_equiv
_atom_site_adp_type
_atom_site_occupancy
_atom_site_site_symmetry_order
_atom_site_calc_flag
_atom_site_refinement_flags_posn
Ni1 Ni 0.51272(3) 0.36903(2) 0.40771(3) 0.02017(10) Uani 1 1 d .
N1 N 0.75056(16) 0.35269(4) 0.70840(15) 0.0198(3) Uani 1 1 d .
N2 N 0.85106(15) 0.40150(4) 0.58810(15) 0.0188(3) Uani 1 1 d .
C1 C 0.72473(18) 0.37588(5) 0.57786(17) 0.0175(3) Uani 1 1 d .
C2 C 0.9009(2) 0.35432(6) 0.85936(19) 0.0253(3) Uani 1 1 d .
H2A H 0.9762 0.3311 0.8643 0.030 Uiso 1 1 calc R
H2B H 0.8723 0.3502 0.9451 0.030 Uiso 1 1 calc R
C3 C 0.9846(2) 0.39849(6) 0.87557(19) 0.0268(3) Uani 1 1 d .
H3A H 0.9161 0.4214 0.8862 0.032 Uiso 1 1 calc R
H3B H 1.0913 0.3987 0.9691 0.032 Uiso 1 1 calc R
C4 C 1.00909(19) 0.40670(6) 0.73062(19) 0.0249(3) Uani 1 1 d .
H4A H 1.0513 0.4361 0.7345 0.030 Uiso 1 1 calc R
H4B H 1.0900 0.3862 0.7284 0.030 Uiso 1 1 calc R
C5 C 0.27428(19) 0.34886(6) 0.23808(19) 0.0247(3) Uani 1 1 d .
H5 H 0.2237 0.3239 0.2525 0.030 Uiso 1 1 calc R
C6 C 0.26249(19) 0.39185(6) 0.28950(18) 0.0238(3) Uani 1 1 d .
H6 H 0.2014 0.4001 0.3418 0.029 Uiso 1 1 calc R
C7 C 0.3598(2) 0.41982(5) 0.24716(18) 0.0235(3) Uani 1 1 d .
H7 H 0.3749 0.4497 0.2675 0.028 Uiso 1 1 calc R
C8 C 0.43058(19) 0.39453(6) 0.16832(18) 0.0242(3) Uani 1 1 d .
H8 H 0.5005 0.4049 0.1282 0.029 Uiso 1 1 calc R
C9 C 0.3768(2) 0.35071(6) 0.16090(18) 0.0253(3) Uani 1 1 d .
H9 H 0.4036 0.3274 0.1140 0.030 Uiso 1 1 calc R
C10 C 0.61426(19) 0.32487(5) 0.69076(18) 0.0203(3) Uani 1 1 d .
C11 C 0.4945(2) 0.34103(6) 0.73250(18) 0.0230(3) Uani 1 1 d .
C12 C 0.3602(2) 0.31414(6) 0.7083(2) 0.0279(3) Uani 1 1 d .
H12 H 0.2812 0.3242 0.7378 0.033 Uiso 1 1 calc R
C13 C 0.3408(2) 0.27282(6) 0.6415(2) 0.0300(4) Uani 1 1 d .
C14 C 0.4632(2) 0.25756(6) 0.6035(2) 0.0309(4) Uani 1 1 d .
H14 H 0.4526 0.2297 0.5605 0.037 Uiso 1 1 calc R
C15 C 0.6015(2) 0.28285(6) 0.6282(2) 0.0258(3) Uani 1 1 d .
C16 C 0.5072(2) 0.38661(6) 0.7972(2) 0.0334(4) Uani 1 1 d .
H16A H 0.6089 0.3894 0.8930 0.050 Uiso 1 1 calc GR
H16B H 0.4146 0.3920 0.8185 0.050 Uiso 1 1 calc GR
H16C H 0.5060 0.4075 0.7213 0.050 Uiso 1 1 calc GR
C17 C 0.1885(3) 0.24553(7) 0.6073(3) 0.0430(5) Uani 1 1 d .
H17A H 0.1847 0.2391 0.7043 0.064 Uiso 1 1 calc GR
H17B H 0.1936 0.2187 0.5573 0.064 Uiso 1 1 calc GR
H17C H 0.0905 0.2615 0.5387 0.064 Uiso 1 1 calc GR
C18 C 0.7326(3) 0.26533(6) 0.5865(3) 0.0394(5) Uani 1 1 d .
H18A H 0.7540 0.2864 0.5233 0.059 Uiso 1 1 calc GR
H18B H 0.6942 0.2386 0.5284 0.059 Uiso 1 1 calc GR
H18C H 0.8330 0.2599 0.6814 0.059 Uiso 1 1 calc GR
C19 C 0.83110(18) 0.42514(5) 0.45004(17) 0.0183(3) Uani 1 1 d .
C20 C 0.77497(19) 0.46828(5) 0.42947(19) 0.0216(3) Uani 1 1 d .
C21 C 0.7514(2) 0.49006(5) 0.2922(2) 0.0244(3) Uani 1 1 d .
H21 H 0.7115 0.5186 0.2759 0.029 Uiso 1 1 calc R
C22 C 0.7861(2) 0.47018(6) 0.17922(19) 0.0244(3) Uani 1 1 d .
C23 C 0.84691(19) 0.42757(6) 0.20574(18) 0.0225(3) Uani 1 1 d .
H23 H 0.8737 0.4144 0.1323 0.027 Uiso 1 1 calc R
C24 C 0.86880(18) 0.40408(5) 0.33958(18) 0.0196(3) Uani 1 1 d .
C25 C 0.7370(2) 0.49062(6) 0.5503(2) 0.0307(4) Uani 1 1 d .
H25A H 0.6673 0.4721 0.5764 0.046 Uiso 1 1 calc GR
H25B H 0.6807 0.5178 0.5081 0.046 Uiso 1 1 calc GR
H25C H 0.8389 0.4963 0.6435 0.046 Uiso 1 1 calc GR
C26 C 0.7565(3) 0.49411(7) 0.0299(2) 0.0366(4) Uani 1 1 d .
H26A H 0.6817 0.4774 -0.0599 0.055 Uiso 1 1 calc GR
H26B H 0.8603 0.4978 0.0262 0.055 Uiso 1 1 calc GR
H26C H 0.7088 0.5223 0.0285 0.055 Uiso 1 1 calc GR
C27 C 0.9232(2) 0.35704(6) 0.3602(2) 0.0282(3) Uani 1 1 d .
H27A H 1.0226 0.3537 0.4579 0.042 Uiso 1 1 calc GR
H27B H 0.9447 0.3484 0.2743 0.042 Uiso 1 1 calc GR
H27C H 0.8369 0.3390 0.3617 0.042 Uiso 1 1 calc GR

loop_
_atom_site_aniso_label
_atom_site_aniso_U_11
_atom_site_aniso_U_22
_atom_site_aniso_U_33
_atom_site_aniso_U_23
_atom_site_aniso_U_13
_atom_site_aniso_U_12
Ni1 0.01496(15) 0.02450(16) 0.01672(15) 0.00180(10) 0.00344(11) -0.00195(9)
N1 0.0167(6) 0.0228(6) 0.0174(6) 0.0034(5) 0.0056(5) -0.0008(5)
N2 0.0156(6) 0.0237(7) 0.0153(6) 0.0012(5) 0.0057(5) -0.0018(5)
C1 0.0159(7) 0.0195(7) 0.0172(7) 0.0004(5) 0.0076(6) 0.0016(5)
C2 0.0205(8) 0.0313(9) 0.0181(7) 0.0066(6) 0.0034(6) 0.0006(6)
C3 0.0216(7) 0.0347(9) 0.0165(7) 0.0015(6) 0.0020(6) -0.0050(7)
C4 0.0157(7) 0.0333(9) 0.0207(8) 0.0018(6) 0.0040(6) -0.0039(6)
C5 0.0169(7) 0.0299(9) 0.0207(7) -0.0008(6) 0.0027(6) -0.0060(6)
C6 0.0157(7) 0.0333(9) 0.0197(7) 0.0012(6) 0.0057(6) 0.0027(6)
C7 0.0229(8) 0.0234(8) 0.0184(7) 0.0036(6) 0.0045(6) 0.0021(6)
C8 0.0210(7) 0.0334(9) 0.0167(7) 0.0015(6) 0.0073(6) -0.0027(6)
C9 0.0219(7) 0.0314(9) 0.0184(7) -0.0065(6) 0.0055(6) -0.0013(6)
C10 0.0180(7) 0.0226(8) 0.0176(7) 0.0054(6) 0.0059(6) 0.0002(6)
C11 0.0211(7) 0.0271(8) 0.0197(7) 0.0020(6) 0.0082(6) 0.0012(6)
C12 0.0209(8) 0.0335(9) 0.0303(8) 0.0054(7) 0.0126(7) 0.0030(6)
C13 0.0251(8) 0.0296(9) 0.0327(9) 0.0057(7) 0.0109(7) -0.0035(7)
C14 0.0341(9) 0.0213(8) 0.0379(10) -0.0001(7) 0.0170(8) -0.0042(7)
C15 0.0276(8) 0.0221(8) 0.0293(8) 0.0037(6) 0.0145(7) 0.0006(6)
C16 0.0323(9) 0.0342(10) 0.0378(10) -0.0093(8) 0.0195(8) -0.0014(7)
C17 0.0304(10) 0.0376(11) 0.0589(13) 0.0033(9) 0.0184(9) -0.0095(8)
C18 0.0456(11) 0.0250(9) 0.0612(13) -0.0025(8) 0.0362(10) 0.0004(8)
C19 0.0146(6) 0.0222(7) 0.0172(7) 0.0012(6) 0.0065(5) -0.0026(5)
C20 0.0177(7) 0.0234(8) 0.0232(7) -0.0017(6) 0.0087(6) -0.0030(6)
C21 0.0233(8) 0.0199(7) 0.0272(8) 0.0030(6) 0.0090(6) -0.0005(6)
C22 0.0224(7) 0.0273(8) 0.0214(8) 0.0030(6) 0.0080(6) -0.0061(6)
C23 0.0212(7) 0.0282(8) 0.0206(7) -0.0014(6) 0.0118(6) -0.0043(6)
C24 0.0150(7) 0.0226(8) 0.0211(7) -0.0005(6) 0.0081(6) -0.0022(5)
C25 0.0359(9) 0.0280(9) 0.0312(9) -0.0032(7) 0.0179(8) 0.0036(7)
C26 0.0482(11) 0.0332(10) 0.0267(9) 0.0067(7) 0.0156(8) -0.0049(8)
C27 0.0333(9) 0.0257(8) 0.0315(9) 0.0004(7) 0.0197(7) 0.0030(7)

loop_
_atom_type_symbol
_atom_type_description
_atom_type_scat_dispersion_real
_atom_type_scat_dispersion_imag
_atom_type_scat_source
C C 0.0181 0.0091 'International Tables Vol C Tables 4.2.6.8 and 6.1.1.4'
H H 0.0000 0.0000 'International Tables Vol C Tables 4.2.6.8 and 6.1.1.4'
N N 0.0311 0.0180 'International Tables Vol C Tables 4.2.6.8 and 6.1.1.4'
Ni Ni -3.0029 0.5091 'International Tables Vol C Tables 4.2.6.8 and 6.1.1.4'

loop_
_geom_angle_atom_site_label_1
_geom_angle_atom_site_label_2
_geom_angle_atom_site_label_3
_geom_angle
C1 Ni1 C5 168.21(7)
C1 Ni1 C6 147.20(7)
C1 Ni1 C7 126.89(7)
C1 Ni1 C8 126.03(6)
C1 Ni1 C9 144.74(6)
C5 Ni1 C6 39.16(7)
C5 Ni1 C7 64.54(6)
C5 Ni1 C8 64.13(6)
C5 Ni1 C9 38.69(6)
C6 Ni1 C7 38.18(6)
C6 Ni1 C8 63.83(6)
C6 Ni1 C9 64.60(6)
C7 Ni1 C8 37.82(6)
C9 Ni1 C7 63.74(6)
C9 Ni1 C8 37.81(7)
C1 N1 C2 125.42(13)
C1 N1 C10 114.80(12)
C10 N1 C2 119.78(12)
C1 N2 C4 124.45(13)
C1 N2 C19 118.34(12)
C19 N2 C4 117.21(12)
N1 C1 Ni1 114.61(11)
N2 C1 Ni1 128.67(11)
N2 C1 N1 116.69(13)
N1 C2 H2A 109.9
N1 C2 H2B 109.9
N1 C2 C3 109.08(13)
H2A C2 H2B 108.3
C3 C2 H2A 109.9
C3 C2 H2B 109.9
C2 C3 H3A 109.9
C2 C3 H3B 109.9
H3A C3 H3B 108.3
C4 C3 C2 109.06(14)
C4 C3 H3A 109.9
C4 C3 H3B 109.9
N2 C4 C3 110.00(13)
N2 C4 H4A 109.7
N2 C4 H4B 109.7
C3 C4 H4A 109.7
C3 C4 H4B 109.7
H4A C4 H4B 108.2
Ni1 C5 H5 121.6
C6 C5 Ni1 71.18(9)
C6 C5 H5 126.0
C9 C5 Ni1 72.93(9)
C9 C5 H5 126.0
C9 C5 C6 108.03(15)
Ni1 C6 H6 123.4
C5 C6 Ni1 69.67(9)
C5 C6 H6 126.1
C7 C6 Ni1 72.56(9)
C7 C6 C5 107.89(14)
C7 C6 H6 126.1
Ni1 C7 H7 124.6
C6 C7 Ni1 69.26(9)
C6 C7 H7 125.9
C6 C7 C8 108.13(15)
C8 C7 Ni1 71.82(9)
C8 C7 H7 125.9
Ni1 C8 H8 125.2
C7 C8 Ni1 70.37(9)
C7 C8 H8 125.8
C9 C8 Ni1 70.26(9)
C9 C8 C7 108.37(14)
C9 C8 H8 125.8
Ni1 C9 H9 125.0
C5 C9 Ni1 68.37(9)
C5 C9 H9 126.2
C8 C9 Ni1 71.94(9)
C8 C9 C5 107.56(15)
C8 C9 H9 126.2
C11 C10 N1 119.18(14)
C15 C10 N1 119.45(14)
C15 C10 C11 121.34(15)
C10 C11 C16 121.16(15)
C12 C11 C10 118.09(16)
C12 C11 C16 120.72(15)
C11 C12 H12 119.0
C13 C12 C11 122.04(16)
C13 C12 H12 119.0
C12 C13 C14 118.32(16)
C12 C13 C17 120.83(17)
C14 C13 C17 120.83(18)
C13 C14 H14 119.1
C13 C14 C15 121.83(17)
C15 C14 H14 119.1
C10 C15 C18 121.06(15)
C14 C15 C10 118.32(15)
C14 C15 C18 120.61(16)
C11 C16 H16A 109.5
C11 C16 H16B 109.5
C11 C16 H16C 109.5
H16A C16 H16B 109.5
H16A C16 H16C 109.5
H16B C16 H16C 109.5
C13 C17 H17A 109.5
C13 C17 H17B 109.5
C13 C17 H17C 109.5
H17A C17 H17B 109.5
H17A C17 H17C 109.5
H17B C17 H17C 109.5
C15 C18 H18A 109.5
C15 C18 H18B 109.5
C15 C18 H18C 109.5
H18A C18 H18B 109.5
H18A C18 H18C 109.5
H18B C18 H18C 109.5
C20 C19 N2 119.34(14)
C20 C19 C24 121.74(14)
C24 C19 N2 118.92(14)
C19 C20 C21 118.29(15)
C19 C20 C25 121.08(15)
C21 C20 C25 120.61(15)
C20 C21 H21 119.2
C22 C21 C20 121.68(15)
C22 C21 H21 119.2
C21 C22 C23 118.55(15)
C21 C22 C26 120.77(16)
C23 C22 C26 120.68(16)
C22 C23 H23 119.1
C22 C23 C24 121.83(15)
C24 C23 H23 119.1
C19 C24 C27 121.18(14)
C23 C24 C19 117.86(15)
C23 C24 C27 120.89(14)
C20 C25 H25A 109.5
C20 C25 H25B 109.5
C20 C25 H25C 109.5
H25A C25 H25B 109.5
H25A C25 H25C 109.5
H25B C25 H25C 109.5
C22 C26 H26A 109.5
C22 C26 H26B 109.5
C22 C26 H26C 109.5
H26A C26 H26B 109.5
H26A C26 H26C 109.5
H26B C26 H26C 109.5
C24 C27 H27A 109.5
C24 C27 H27B 109.5
C24 C27 H27C 109.5
H27A C27 H27B 109.5
H27A C27 H27C 109.5
H27B C27 H27C 109.5

loop_
_geom_bond_atom_site_label_1
_geom_bond_atom_site_label_2
_geom_bond_distance
Ni1 C1 1.8743(15)
Ni1 C5 2.1123(16)
Ni1 C6 2.1321(15)
Ni1 C7 2.1751(16)
Ni1 C8 2.1941(16)
Ni1 C9 2.1721(16)
N1 C1 1.355(2)
N1 C2 1.462(2)
N1 C10 1.441(2)
N2 C1 1.350(2)
N2 C4 1.4636(19)
N2 C19 1.4374(19)
C2 H2A 0.9700
C2 H2B 0.9700
C2 C3 1.520(2)
C3 H3A 0.9700
C3 H3B 0.9700
C3 C4 1.514(2)
C4 H4A 0.9700
C4 H4B 0.9700
C5 H5 0.9300
C5 C6 1.422(2)
C5 C9 1.421(2)
C6 H6 0.9300
C6 C7 1.409(2)
C7 H7 0.9300
C7 C8 1.416(2)
C8 H8 0.9300
C8 C9 1.415(3)
C9 H9 0.9300
C10 C11 1.401(2)
C10 C15 1.397(2)
C11 C12 1.394(2)
C11 C16 1.505(2)
C12 H12 0.9300
C12 C13 1.388(3)
C13 C14 1.390(3)
C13 C17 1.512(2)
C14 H14 0.9300
C14 C15 1.395(2)
C15 C18 1.507(2)
C16 H16A 0.9600
C16 H16B 0.9600
C16 H16C 0.9600
C17 H17A 0.9600
C17 H17B 0.9600
C17 H17C 0.9600
C18 H18A 0.9600
C18 H18B 0.9600
C18 H18C 0.9600
C19 C20 1.393(2)
C19 C24 1.400(2)
C20 C21 1.394(2)
C20 C25 1.505(2)
C21 H21 0.9300
C21 C22 1.390(2)
C22 C23 1.390(2)
C22 C26 1.511(2)
C23 H23 0.9300
C23 C24 1.396(2)
C24 C27 1.502(2)
C25 H25A 0.9600
C25 H25B 0.9600
C25 H25C 0.9600
C26 H26A 0.9600
C26 H26B 0.9600
C26 H26C 0.9600
C27 H27A 0.9600
C27 H27B 0.9600
C27 H27C 0.9600

loop_
_geom_torsion_atom_site_label_1
_geom_torsion_atom_site_label_2
_geom_torsion_atom_site_label_3
_geom_torsion_atom_site_label_4
_geom_torsion
Ni1 C5 C6 C7 62.90(11)
Ni1 C5 C9 C8 -61.62(11)
Ni1 C6 C7 C8 61.63(11)
Ni1 C7 C8 C9 60.24(11)
Ni1 C8 C9 C5 59.35(11)
N1 C2 C3 C4 -52.63(18)
N1 C10 C11 C12 177.42(14)
N1 C10 C11 C16 -0.8(2)
N1 C10 C15 C14 -176.21(15)
N1 C10 C15 C18 3.1(2)
N2 C19 C20 C21 -177.95(14)
N2 C19 C20 C25 0.8(2)
N2 C19 C24 C23 179.40(13)
N2 C19 C24 C27 2.3(2)
C1 N1 C2 C3 26.4(2)
C1 N1 C10 C11 -92.76(17)
C1 N1 C10 C15 85.39(18)
C1 N2 C4 C3 -26.7(2)
C1 N2 C19 C20 94.79(17)
C1 N2 C19 C24 -85.22(17)
C2 N1 C1 Ni1 -176.13(12)
C2 N1 C1 N2 2.1(2)
C2 N1 C10 C11 86.85(18)
C2 N1 C10 C15 -95.00(18)
C2 C3 C4 N2 53.15(18)
C4 N2 C1 Ni1 175.87(12)
C4 N2 C1 N1 -2.0(2)
C4 N2 C19 C20 -85.76(18)
C4 N2 C19 C24 94.23(17)
C5 Ni1 C1 N1 -24.9(4)
C5 Ni1 C1 N2 157.1(3)
C5 C6 C7 Ni1 -61.04(11)
C5 C6 C7 C8 0.59(18)
C6 Ni1 C1 N1 90.48(16)
C6 Ni1 C1 N2 -87.47(18)
C6 C5 C9 Ni1 62.94(11)
C6 C5 C9 C8 1.32(18)
C6 C7 C8 Ni1 -60.01(11)
C6 C7 C8 C9 0.23(18)
C7 Ni1 C1 N1 139.97(11)
C7 Ni1 C1 N2 -37.98(17)
C7 C8 C9 Ni1 -60.31(11)
C7 C8 C9 C5 -0.96(18)
C8 Ni1 C1 N1 -172.52(10)
C8 Ni1 C1 N2 9.53(17)
C9 Ni1 C1 N1 -124.10(13)
C9 Ni1 C1 N2 58.0(2)
C9 C5 C6 Ni1 -64.08(11)
C9 C5 C6 C7 -1.19(18)
C10 N1 C1 Ni1 3.46(17)
C10 N1 C1 N2 -178.33(13)
C10 N1 C2 C3 -153.19(14)
C10 C11 C12 C13 -1.5(3)
C11 C10 C15 C14 1.9(2)
C11 C10 C15 C18 -178.78(16)
C11 C12 C13 C14 2.4(3)
C11 C12 C13 C17 -176.17(17)
C12 C13 C14 C15 -1.2(3)
C13 C14 C15 C10 -0.9(3)
C13 C14 C15 C18 179.73(18)
C15 C10 C11 C12 -0.7(2)
C15 C10 C11 C16 -178.92(16)
C16 C11 C12 C13 176.70(17)
C17 C13 C14 C15 177.44(18)
C19 N2 C1 Ni1 -4.7(2)
C19 N2 C1 N1 177.36(13)
C19 N2 C4 C3 153.90(14)
C19 C20 C21 C22 -1.5(2)
C20 C19 C24 C23 -0.6(2)
C20 C19 C24 C27 -177.71(14)
C20 C21 C22 C23 -0.5(2)
C20 C21 C22 C26 178.81(16)
C21 C22 C23 C24 2.0(2)
C22 C23 C24 C19 -1.5(2)
C22 C23 C24 C27 175.65(15)
C24 C19 C20 C21 2.1(2)
C24 C19 C20 C25 -179.23(15)
C25 C20 C21 C22 179.77(15)
C26 C22 C23 C24 -177.27(15)
